data_4088207
loop_
_publ_author_name
'Pedrick, Elizabeth A.'
'Seaman, Lani A.'
'Scott, Joshua C.'
'Griego, Leonel'
'Wu, Guang'
'Hayton, Trevor W.'

_publ_section_title
;
 Synthesis and Reactivity of a U(IV) Dibenzyne Complex
;
_journal_issue 4
_journal_name_full Organometallics
_journal_page_first 494
_journal_paper_doi 10.1021/acs.organomet.5b00929
_journal_volume 35
_journal_year 2016
_chemical_formula_sum 'C56 H61 Li N3 O2 U'
_chemical_formula_weight 1053.05
_space_group_IT_number 14
_space_group_name_Hall '-P 2yn'
_space_group_name_H-M_alt 'P 1 21/n 1'
_symmetry_cell_setting monoclinic
_symmetry_space_group_name_H-M 'P 1 21/n 1'
_atom_sites_solution_hydrogens geom
_atom_sites_solution_primary direct
_atom_sites_solution_secondary difmap
_audit_creation_method SHELXL-97
_cell_angle_alpha 90.00
_cell_angle_beta 102.751(2)
_cell_angle_gamma 90.00
_cell_formula_units_Z 4
_cell_length_a 17.3133(7)
_cell_length_b 13.2031(6)
_cell_length_c 20.2884(8)
_cell_measurement_reflns_used 3201
_cell_measurement_temperature 102(2)
_cell_measurement_theta_max 2.7105
_cell_measurement_theta_min 45.7965
_cell_volume 4523.3(3)
_computing_structure_refinement 'SHELXL-97 (Sheldrick, 2008)'
_computing_structure_solution 'SHELXS-97 (Sheldrick, 2008)'
_diffrn_ambient_temperature 102(2)
_diffrn_measured_fraction_theta_full 0.993
_diffrn_measured_fraction_theta_max 0.993
_diffrn_measurement_device_type 'Bruker KAPPA APEX II'
_diffrn_radiation_monochromator graphite
_diffrn_radiation_source 'fine-focus sealed tube'
_diffrn_radiation_type MoK\a
_diffrn_radiation_wavelength 0.71073
_diffrn_reflns_av_R_equivalents 0.0478
_diffrn_reflns_av_sigmaI/netI 0.0619
_diffrn_reflns_limit_h_max 23
_diffrn_reflns_limit_h_min -22
_diffrn_reflns_limit_k_max 17
_diffrn_reflns_limit_k_min -11
_diffrn_reflns_limit_l_max 27
_diffrn_reflns_limit_l_min -26
_diffrn_reflns_number 31161
_diffrn_reflns_theta_full 28.34
_diffrn_reflns_theta_max 28.34
_diffrn_reflns_theta_min 1.75
_exptl_absorpt_coefficient_mu 3.635
_exptl_absorpt_correction_T_max 0.834
_exptl_absorpt_correction_T_min 0.422
_exptl_absorpt_correction_type multi-scan
_exptl_absorpt_process_details SADABS
_exptl_crystal_colour orange
_exptl_crystal_density_diffrn 1.546
_exptl_crystal_density_method 'not measured'
_exptl_crystal_description plate
_exptl_crystal_F_000 2116
_exptl_crystal_size_max 0.3
_exptl_crystal_size_mid 0.2
_exptl_crystal_size_min 0.05
_refine_diff_density_max 2.748
_refine_diff_density_min -2.687
_refine_diff_density_rms 0.138
_refine_ls_extinction_method none
_refine_ls_goodness_of_fit_ref 1.010
_refine_ls_hydrogen_treatment constr
_refine_ls_matrix_type full
_refine_ls_number_parameters 562
_refine_ls_number_reflns 11212
_refine_ls_number_restraints 3
_refine_ls_restrained_S_all 1.012
_refine_ls_R_factor_all 0.0612
_refine_ls_R_factor_gt 0.0356
_refine_ls_shift/su_max 0.001
_refine_ls_shift/su_mean 0.000
_refine_ls_structure_factor_coef Fsqd
_refine_ls_weighting_details 'calc w=1/[\s^2^(Fo^2^)+(0.0363P)^2^+2.6324P] where P=(Fo^2^+2Fc^2^)/3'
_refine_ls_weighting_scheme calc
_refine_ls_wR_factor_gt 0.0734
_refine_ls_wR_factor_ref 0.0807
_reflns_number_gt 8342
_reflns_number_total 11212
_reflns_threshold_expression >2sigma(I)
_cod_data_source_file om5b00929_si_002.cif
_cod_data_source_block complex_3
_cod_original_sg_symbol_H-M P21/n
_cod_database_code 4088207

loop_
_symmetry_equiv_pos_as_xyz
'x, y, z'
'-x+1/2, y+1/2, -z+1/2'
'-x, -y, -z'
'x-1/2, -y-1/2, z-1/2'

loop_
_atom_site_label
_atom_site_type_symbol
_atom_site_fract_x
_atom_site_fract_y
_atom_site_fract_z
_atom_site_U_iso_or_equiv
_atom_site_adp_type
_atom_site_occupancy
_atom_site_symmetry_multiplicity
_atom_site_calc_flag
_atom_site_refinement_flags
U1 U 0.031540(9) 0.596059(11) 0.214818(7) 0.01074(5) Uani 1 1 d .
N1 N 0.1074(2) 0.7822(3) 0.27264(16) 0.0149(7) Uani 1 1 d .
C4 C 0.0249(2) 0.5890(3) 0.34404(18) 0.0122(8) Uani 1 1 d .
C6 C -0.2375(3) 0.3983(3) 0.2293(2) 0.0207(9) Uani 1 1 d .
H6 H -0.2720 0.4380 0.1963 0.025 Uiso 1 1 calc R
C7 C 0.2645(3) 0.4070(3) 0.4248(2) 0.0198(9) Uani 1 1 d .
H7 H 0.2294 0.3632 0.4411 0.024 Uiso 1 1 calc R
O2 O -0.08958(16) 0.5287(2) 0.20776(13) 0.0133(6) Uani 1 1 d .
O1 O 0.13447(16) 0.5258(2) 0.27591(13) 0.0133(6) Uani 1 1 d .
C14 C -0.1599(3) 0.3809(3) 0.2229(2) 0.0172(9) Uani 1 1 d .
C15 C -0.2359(3) 0.3991(4) 0.0690(2) 0.0218(9) Uani 1 1 d .
H15 H -0.2286 0.3296 0.0807 0.026 Uiso 1 1 calc R
C16 C -0.1246(2) 0.4408(3) 0.17111(19) 0.0130(8) Uani 1 1 d .
C18 C -0.0755(3) 0.7712(3) 0.0937(2) 0.0201(10) Uani 1 1 d .
H18 H -0.0849 0.7130 0.0655 0.024 Uiso 1 1 calc R
C19 C -0.2594(3) 0.6006(4) 0.0354(2) 0.0267(10) Uani 1 1 d .
H19 H -0.2676 0.6700 0.0236 0.032 Uiso 1 1 calc R
C21 C 0.0992(2) 0.5527(3) 0.38078(19) 0.0121(8) Uani 1 1 d .
C22 C 0.1128(2) 0.3760(3) 0.33751(19) 0.0135(9) Uani 1 1 d .
C24 C -0.0264(3) 0.7614(3) 0.1595(2) 0.0163(9) Uani 1 1 d .
C25 C 0.1449(2) 0.4844(3) 0.34214(18) 0.0123(8) Uani 1 1 d .
C26 C 0.3456(3) 0.4007(4) 0.4514(2) 0.0218(9) Uani 1 1 d .
H26 H 0.3654 0.3522 0.4855 0.026 Uiso 1 1 calc R
C27 C 0.1228(3) 0.3143(3) 0.2845(2) 0.0189(10) Uani 1 1 d .
H27 H 0.1440 0.3423 0.2492 0.023 Uiso 1 1 calc R
C28 C 0.0798(3) 0.3342(3) 0.3879(2) 0.0175(9) Uani 1 1 d .
H28 H 0.0709 0.3757 0.4238 0.021 Uiso 1 1 calc R
C31 C 0.3973(3) 0.4641(4) 0.4287(2) 0.0209(10) Uani 1 1 d .
H31 H 0.4527 0.4596 0.4467 0.025 Uiso 1 1 calc R
C32 C 0.0857(3) 0.6419(3) 0.4818(2) 0.0206(10) Uani 1 1 d .
H32 H 0.1065 0.6608 0.5274 0.025 Uiso 1 1 calc R
C33 C -0.2030(3) 0.5731(4) 0.0928(2) 0.0225(10) Uani 1 1 d .
H33 H -0.1736 0.6242 0.1205 0.027 Uiso 1 1 calc R
C34 C 0.2872(3) 0.5416(3) 0.3524(2) 0.0176(9) Uani 1 1 d .
H34 H 0.2681 0.5910 0.3187 0.021 Uiso 1 1 calc R
C35 C 0.0385(3) 0.8490(3) 0.2681(2) 0.0185(9) Uani 1 1 d .
H35A H 0.0570 0.9186 0.2813 0.022 Uiso 1 1 calc R
H35B H 0.0069 0.8255 0.3004 0.022 Uiso 1 1 calc R
C36 C -0.0140(3) 0.8511(3) 0.1974(2) 0.0159(9) Uani 1 1 d .
C37 C 0.2339(2) 0.4778(3) 0.37387(19) 0.0151(9) Uani 1 1 d .
C38 C 0.1293(3) 0.5794(3) 0.4484(2) 0.0158(9) Uani 1 1 d .
H38 H 0.1796 0.5549 0.4715 0.019 Uiso 1 1 calc R
C39 C 0.1602(3) 0.8236(4) 0.2321(2) 0.0223(10) Uani 1 1 d .
H39A H 0.1332 0.8231 0.1843 0.033 Uiso 1 1 calc R
H39B H 0.2082 0.7822 0.2385 0.033 Uiso 1 1 calc R
H39C H 0.1745 0.8933 0.2464 0.033 Uiso 1 1 calc R
C40 C -0.0471(3) 0.9442(3) 0.1728(2) 0.0193(9) Uani 1 1 d .
H40 H -0.0358 1.0036 0.1997 0.023 Uiso 1 1 calc R
C41 C 0.0598(3) 0.2327(4) 0.3863(2) 0.0267(11) Uani 1 1 d .
H41 H 0.0376 0.2049 0.4212 0.032 Uiso 1 1 calc R
C42 C 0.3671(3) 0.5344(4) 0.3791(2) 0.0211(10) Uani 1 1 d .
H42 H 0.4023 0.5786 0.3633 0.025 Uiso 1 1 calc R
C43 C -0.1115(3) 0.3203(3) 0.2707(2) 0.0207(10) Uani 1 1 d .
H43 H -0.0591 0.3056 0.2666 0.025 Uiso 1 1 calc R
C45 C -0.1893(2) 0.4726(3) 0.10971(19) 0.0144(9) Uani 1 1 d .
C48 C -0.1394(3) 0.2808(4) 0.3251(2) 0.0277(11) Uani 1 1 d .
H48 H -0.1055 0.2404 0.3580 0.033 Uiso 1 1 calc R
C50 C 0.0720(3) 0.1714(4) 0.3342(2) 0.0314(12) Uani 1 1 d .
H50 H 0.0596 0.1013 0.3340 0.038 Uiso 1 1 calc R
C52 C 0.0124(3) 0.6761(3) 0.4486(2) 0.0183(9) Uani 1 1 d .
H52 H -0.0179 0.7176 0.4717 0.022 Uiso 1 1 calc R
C53 C -0.2918(3) 0.4269(4) 0.0125(2) 0.0268(11) Uani 1 1 d .
H53 H -0.3225 0.3764 -0.0149 0.032 Uiso 1 1 calc R
C54 C 0.1022(3) 0.2125(4) 0.2823(2) 0.0271(11) Uani 1 1 d .
H54 H 0.1089 0.1714 0.2456 0.032 Uiso 1 1 calc R
C55 C -0.1103(3) 0.8628(4) 0.0689(2) 0.0236(10) Uani 1 1 d .
H55 H -0.1432 0.8659 0.0247 0.028 Uiso 1 1 calc R
C57 C -0.2150(3) 0.2998(4) 0.3312(2) 0.0291(12) Uani 1 1 d .
H57 H -0.2335 0.2728 0.3683 0.035 Uiso 1 1 calc R
C60 C -0.0174(3) 0.6500(3) 0.3812(2) 0.0161(9) Uani 1 1 d .
C61 C -0.2650(3) 0.3584(4) 0.2832(2) 0.0271(11) Uani 1 1 d .
H61 H -0.3177 0.3713 0.2872 0.033 Uiso 1 1 calc R
C65 C -0.0970(3) 0.9494(4) 0.1084(2) 0.0245(10) Uani 1 1 d .
H65 H -0.1214 1.0116 0.0919 0.029 Uiso 1 1 calc R
C70 C -0.3034(3) 0.5274(4) -0.0044(2) 0.0266(11) Uani 1 1 d .
H70 H -0.3418 0.5464 -0.0435 0.032 Uiso 1 1 calc R
N2 N 0.1264(2) 0.5695(3) 0.12481(16) 0.0155(8) Uani 1 1 d .
N3 N -0.1577(2) 0.5982(3) 0.34386(16) 0.0161(7) Uani 1 1 d .
C20 C -0.1013(2) 0.6838(3) 0.3477(2) 0.0142(8) Uani 1 1 d .
H20A H -0.1176 0.7399 0.3740 0.017 Uiso 1 1 calc R
H20B H -0.1022 0.7091 0.3016 0.017 Uiso 1 1 calc R
C23 C 0.0664(2) 0.3989(3) 0.11640(18) 0.0150(8) Uani 1 1 d .
C2 C 0.0077(2) 0.4429(3) 0.14475(18) 0.0131(8) Uani 1 1 d .
C1 C 0.1405(2) 0.4590(3) 0.1199(2) 0.0161(9) Uani 1 1 d .
H1A H 0.1810 0.4370 0.1597 0.019 Uiso 1 1 calc R
H1B H 0.1612 0.4454 0.0790 0.019 Uiso 1 1 calc R
C30 C -0.0602(2) 0.3852(3) 0.14510(19) 0.0131(8) Uani 1 1 d .
C44 C 0.1520(3) 0.7811(3) 0.34352(19) 0.0192(9) Uani 1 1 d .
H44A H 0.1964 0.7337 0.3483 0.029 Uiso 1 1 calc R
H44B H 0.1169 0.7597 0.3728 0.029 Uiso 1 1 calc R
H44C H 0.1722 0.8492 0.3566 0.029 Uiso 1 1 calc R
C29 C 0.0585(3) 0.3007(3) 0.09068(19) 0.0171(9) Uani 1 1 d .
H29 H 0.0986 0.2725 0.0710 0.021 Uiso 1 1 calc R
C210 C 0.0817(3) 0.6070(4) 0.0585(2) 0.0226(10) Uani 1 1 d .
H21A H 0.1118 0.5929 0.0239 0.034 Uiso 1 1 calc R
H21B H 0.0735 0.6802 0.0611 0.034 Uiso 1 1 calc R
H21C H 0.0303 0.5728 0.0465 0.034 Uiso 1 1 calc R
C212 C -0.0080(3) 0.2446(3) 0.0940(2) 0.0189(9) Uani 1 1 d .
H212 H -0.0130 0.1773 0.0772 0.023 Uiso 1 1 calc R
C213 C 0.2047(3) 0.6203(3) 0.1409(2) 0.0227(10) Uani 1 1 d .
H21D H 0.2354 0.5998 0.1080 0.034 Uiso 1 1 calc R
H21E H 0.2331 0.6008 0.1864 0.034 Uiso 1 1 calc R
H21F H 0.1972 0.6939 0.1389 0.034 Uiso 1 1 calc R
C214 C -0.0671(3) 0.2856(3) 0.1214(2) 0.0180(9) Uani 1 1 d .
H214 H -0.1122 0.2462 0.1242 0.022 Uiso 1 1 calc R
C215 C -0.1675(3) 0.5703(4) 0.4115(2) 0.0255(11) Uani 1 1 d .
H21G H -0.1881 0.6285 0.4323 0.038 Uiso 1 1 calc R
H21H H -0.1162 0.5501 0.4395 0.038 Uiso 1 1 calc R
H21I H -0.2048 0.5137 0.4080 0.038 Uiso 1 1 calc R
C216 C -0.2346(3) 0.6273(3) 0.3014(2) 0.0240(10) Uani 1 1 d .
H21J H -0.2732 0.5733 0.3022 0.036 Uiso 1 1 calc R
H21K H -0.2290 0.6380 0.2549 0.036 Uiso 1 1 calc R
H21L H -0.2529 0.6900 0.3189 0.036 Uiso 1 1 calc R
Li1 Li -0.0885(5) 0.5069(6) 0.2997(4) 0.0206(16) Uani 1 1 d .
C81 C 0.5382(4) 0.4502(5) 0.0842(3) 0.0434(8) Uani 1 1 d D
C80 C 0.5104(4) 0.5259(4) 0.0310(3) 0.0434(8) Uani 1 1 d D
C82 C 0.5818(4) 0.5095(4) 0.1422(3) 0.0434(8) Uani 1 1 d D

loop_
_atom_site_aniso_label
_atom_site_aniso_U_11
_atom_site_aniso_U_22
_atom_site_aniso_U_33
_atom_site_aniso_U_23
_atom_site_aniso_U_13
_atom_site_aniso_U_12
U1 0.01128(7) 0.01240(7) 0.00827(6) 0.00030(7) 0.00161(5) -0.00017(7)
N1 0.0136(18) 0.0163(18) 0.0143(16) 0.0008(14) 0.0023(13) -0.0007(15)
C4 0.015(2) 0.0102(18) 0.0117(17) 0.0026(16) 0.0026(14) -0.0020(18)
C6 0.019(2) 0.021(2) 0.025(2) -0.006(2) 0.0102(17) -0.006(2)
C7 0.019(2) 0.023(2) 0.0169(19) 0.0024(19) 0.0037(16) 0.002(2)
O2 0.0130(15) 0.0152(15) 0.0111(13) -0.0028(11) 0.0015(11) -0.0001(12)
O1 0.0127(15) 0.0180(15) 0.0087(13) 0.0004(11) 0.0014(11) -0.0007(12)
C14 0.022(2) 0.016(2) 0.0139(19) -0.0054(16) 0.0047(17) -0.0077(18)
C15 0.020(2) 0.026(2) 0.019(2) -0.005(2) 0.0025(17) -0.001(2)
C16 0.010(2) 0.0153(19) 0.0126(18) -0.0015(16) 0.0007(15) -0.0017(16)
C18 0.018(2) 0.022(2) 0.021(2) 0.0028(18) 0.0046(18) -0.0021(19)
C19 0.022(2) 0.034(3) 0.023(2) 0.007(2) 0.0044(18) 0.009(2)
C21 0.012(2) 0.0107(19) 0.0134(18) 0.0003(15) 0.0018(15) -0.0005(17)
C22 0.011(2) 0.016(2) 0.0117(18) 0.0012(15) -0.0016(15) 0.0029(16)
C24 0.014(2) 0.017(2) 0.018(2) 0.0047(17) 0.0044(16) 0.0014(18)
C25 0.010(2) 0.018(2) 0.0091(17) 0.0012(15) 0.0027(15) -0.0009(17)
C26 0.020(2) 0.030(2) 0.0130(18) -0.002(2) -0.0004(16) 0.007(2)
C27 0.017(2) 0.024(2) 0.014(2) 0.0000(17) 0.0003(17) 0.0028(19)
C28 0.020(2) 0.020(2) 0.0118(19) -0.0021(17) 0.0019(16) -0.0025(19)
C31 0.011(2) 0.033(3) 0.016(2) -0.0113(19) -0.0009(16) 0.003(2)
C32 0.029(3) 0.020(2) 0.0095(19) -0.0032(17) -0.0012(17) -0.001(2)
C33 0.019(2) 0.032(3) 0.016(2) -0.0021(18) 0.0025(17) 0.002(2)
C34 0.019(2) 0.022(2) 0.0118(19) -0.0024(17) 0.0022(16) -0.0002(19)
C35 0.025(2) 0.017(2) 0.015(2) -0.0020(17) 0.0070(17) -0.0009(19)
C36 0.014(2) 0.018(2) 0.016(2) 0.0032(17) 0.0046(16) 0.0013(18)
C37 0.012(2) 0.019(2) 0.0138(19) -0.0059(16) 0.0018(16) 0.0017(18)
C38 0.019(2) 0.015(2) 0.0135(18) 0.0016(16) 0.0022(16) 0.0021(17)
C39 0.019(2) 0.030(3) 0.019(2) 0.0023(19) 0.0067(18) -0.005(2)
C40 0.020(2) 0.015(2) 0.026(2) 0.0013(18) 0.0120(19) -0.0003(19)
C41 0.036(3) 0.024(3) 0.018(2) 0.0054(19) 0.002(2) -0.008(2)
C42 0.018(2) 0.024(2) 0.022(2) -0.0093(19) 0.0049(18) -0.004(2)
C43 0.020(2) 0.026(3) 0.016(2) -0.0011(18) 0.0041(17) -0.009(2)
C45 0.011(2) 0.023(2) 0.0094(18) -0.0012(16) 0.0040(15) -0.0002(18)
C48 0.037(3) 0.025(3) 0.020(2) 0.003(2) 0.006(2) -0.010(2)
C50 0.045(3) 0.019(2) 0.028(3) 0.002(2) 0.002(2) -0.005(2)
C52 0.025(2) 0.018(2) 0.015(2) -0.0012(17) 0.0097(17) 0.0051(19)
C53 0.018(2) 0.043(3) 0.018(2) -0.011(2) 0.0019(18) -0.006(2)
C54 0.032(3) 0.025(2) 0.021(2) -0.005(2) -0.001(2) 0.004(2)
C55 0.018(2) 0.032(3) 0.022(2) 0.013(2) 0.0056(18) 0.003(2)
C57 0.040(3) 0.030(3) 0.021(2) -0.002(2) 0.015(2) -0.018(2)
C60 0.020(2) 0.015(2) 0.0138(19) 0.0035(16) 0.0053(17) -0.0004(18)
C61 0.028(3) 0.028(3) 0.030(3) -0.008(2) 0.018(2) -0.011(2)
C65 0.019(2) 0.025(2) 0.031(3) 0.012(2) 0.009(2) 0.004(2)
C70 0.013(2) 0.049(3) 0.016(2) 0.002(2) -0.0018(17) 0.001(2)
N2 0.0172(19) 0.0175(19) 0.0125(16) 0.0001(13) 0.0044(14) -0.0018(15)
N3 0.0149(18) 0.0180(17) 0.0161(16) 0.0013(15) 0.0052(13) 0.0012(17)
C20 0.017(2) 0.011(2) 0.0161(19) 0.0018(16) 0.0075(16) 0.0045(17)
C23 0.016(2) 0.018(2) 0.0095(17) 0.0029(17) 0.0009(14) -0.0008(19)
C2 0.018(2) 0.0138(19) 0.0062(17) -0.0002(15) -0.0003(15) 0.0015(17)
C1 0.013(2) 0.023(2) 0.0137(19) -0.0009(17) 0.0049(16) 0.0008(18)
C30 0.013(2) 0.015(2) 0.0104(17) -0.0029(15) 0.0006(15) -0.0008(16)
C44 0.024(2) 0.017(2) 0.015(2) -0.0016(17) 0.0000(17) -0.005(2)
C29 0.020(2) 0.019(2) 0.0121(19) -0.0020(16) 0.0010(16) 0.0085(19)
C210 0.025(2) 0.029(3) 0.0147(19) 0.0054(19) 0.0047(17) 0.003(2)
C212 0.021(2) 0.017(2) 0.016(2) -0.0036(17) -0.0024(17) 0.0018(19)
C213 0.020(2) 0.027(3) 0.023(2) -0.0041(19) 0.0101(18) -0.009(2)
C214 0.014(2) 0.021(2) 0.016(2) -0.0014(18) -0.0029(16) -0.0049(19)
C215 0.030(3) 0.030(3) 0.019(2) 0.0028(19) 0.0109(19) 0.000(2)
C216 0.016(2) 0.021(2) 0.033(3) 0.001(2) 0.0020(19) 0.0039(19)
Li1 0.027(4) 0.017(4) 0.018(4) 0.001(3) 0.006(3) 0.002(3)
C81 0.046(2) 0.043(2) 0.044(2) 0.0015(15) 0.0177(17) 0.0003(17)
C80 0.046(2) 0.043(2) 0.044(2) 0.0015(15) 0.0177(17) 0.0003(17)
C82 0.046(2) 0.043(2) 0.044(2) 0.0015(15) 0.0177(17) 0.0003(17)

loop_
_atom_type_symbol
_atom_type_description
_atom_type_scat_dispersion_real
_atom_type_scat_dispersion_imag
_atom_type_scat_source
C C 0.0033 0.0016 'International Tables Vol C Tables 4.2.6.8 and 6.1.1.4'
H H 0.0000 0.0000 'International Tables Vol C Tables 4.2.6.8 and 6.1.1.4'
Li Li -0.0003 0.0001 'International Tables Vol C Tables 4.2.6.8 and 6.1.1.4'
N N 0.0061 0.0033 'International Tables Vol C Tables 4.2.6.8 and 6.1.1.4'
O O 0.0106 0.0060 'International Tables Vol C Tables 4.2.6.8 and 6.1.1.4'
U U -9.6767 9.6646 'International Tables Vol C Tables 4.2.6.8 and 6.1.1.4'

loop_
_geom_angle_atom_site_label_1
_geom_angle_atom_site_label_2
_geom_angle_atom_site_label_3
_geom_angle
_geom_angle_site_symmetry_1
O1 U1 O2 120.61(10) .
O1 U1 C2 89.46(12) .
O2 U1 C2 66.60(12) .
O1 U1 C24 144.96(12) .
O2 U1 C24 92.27(12) .
C2 U1 C24 116.73(13) .
O1 U1 C4 67.99(11) .
O2 U1 C4 78.82(11) .
C2 U1 C4 120.38(13) .
C24 U1 C4 111.45(13) .
O1 U1 N2 77.63(10) .
O2 U1 N2 126.47(10) .
C2 U1 N2 63.66(12) .
C24 U1 N2 92.95(12) .
C4 U1 N2 145.04(11) .
O1 U1 N1 83.59(10) .
O2 U1 N1 133.66(10) .
C2 U1 N1 158.91(12) .
C24 U1 N1 63.53(11) .
C4 U1 N1 75.23(11) .
N2 U1 N1 95.36(10) .
O1 U1 Li1 94.90(15) .
O2 U1 Li1 35.26(15) .
C2 U1 Li1 87.86(16) .
C24 U1 Li1 108.16(17) .
C4 U1 Li1 43.97(16) .
N2 U1 Li1 150.32(15) .
N1 U1 Li1 112.51(15) .
C39 N1 C35 109.8(3) .
C39 N1 C44 107.1(3) .
C35 N1 C44 108.0(3) .
C39 N1 U1 111.8(2) .
C35 N1 U1 101.2(2) .
C44 N1 U1 118.5(2) .
C60 C4 C21 115.4(3) .
C60 C4 Li1 88.8(3) .
C21 C4 Li1 131.0(3) .
C60 C4 U1 130.4(3) .
C21 C4 U1 107.4(3) .
Li1 C4 U1 81.1(2) .
C61 C6 C14 120.9(4) .
C26 C7 C37 120.5(4) .
C16 O2 Li1 107.4(3) .
C16 O2 U1 129.2(2) .
Li1 O2 U1 101.1(3) .
C25 O1 U1 128.9(2) .
C43 C14 C6 118.3(4) .
C43 C14 C16 120.2(4) .
C6 C14 C16 120.8(4) .
C43 C14 Li1 78.6(3) .
C6 C14 Li1 101.0(3) .
C16 C14 Li1 82.2(3) .
C53 C15 C45 120.8(4) .
O2 C16 C30 108.1(3) .
O2 C16 C45 110.3(3) .
C30 C16 C45 108.0(3) .
O2 C16 C14 104.3(3) .
C30 C16 C14 114.8(3) .
C45 C16 C14 111.3(3) .
O2 C16 Li1 41.9(2) .
C30 C16 Li1 117.4(3) .
C45 C16 Li1 131.9(3) .
C14 C16 Li1 63.2(3) .
C55 C18 C24 122.6(4) .
C70 C19 C33 120.2(5) .
C38 C21 C4 121.8(4) .
C38 C21 C25 121.9(4) .
C4 C21 C25 116.3(3) .
C27 C22 C28 118.5(4) .
C27 C22 C25 119.3(4) .
C28 C22 C25 121.9(4) .
C36 C24 C18 115.3(4) .
C36 C24 U1 118.8(3) .
C18 C24 U1 125.8(3) .
O1 C25 C21 106.6(3) .
O1 C25 C22 109.4(3) .
C21 C25 C22 111.1(3) .
O1 C25 C37 108.9(3) .
C21 C25 C37 113.9(3) .
C22 C25 C37 106.9(3) .
C31 C26 C7 120.6(4) .
C54 C27 C22 121.2(4) .
C41 C28 C22 120.6(4) .
C26 C31 C42 118.7(4) .
C52 C32 C38 119.9(4) .
C45 C33 C19 120.6(4) .
C42 C34 C37 121.0(4) .
N1 C35 C36 112.2(3) .
C40 C36 C24 123.0(4) .
C40 C36 C35 117.7(4) .
C24 C36 C35 119.3(4) .
C34 C37 C7 117.8(4) .
C34 C37 C25 120.6(4) .
C7 C37 C25 121.7(4) .
C32 C38 C21 120.1(4) .
C36 C40 C65 119.6(4) .
C28 C41 C50 120.3(5) .
C34 C42 C31 121.4(4) .
C14 C43 C48 120.5(5) .
C33 C45 C15 118.3(4) .
C33 C45 C16 121.3(4) .
C15 C45 C16 120.5(4) .
C57 C48 C43 120.5(5) .
C54 C50 C41 119.9(5) .
C32 C52 C60 120.0(4) .
C70 C53 C15 120.0(4) .
C50 C54 C27 119.5(4) .
C65 C55 C18 120.2(4) .
C48 C57 C61 120.1(4) .
C52 C60 C4 122.7(4) .
C52 C60 C20 118.3(4) .
C4 C60 C20 118.9(3) .
C52 C60 Li1 144.6(3) .
C4 C60 Li1 58.8(3) .
C20 C60 Li1 70.3(3) .
C57 C61 C6 119.7(5) .
C55 C65 C40 119.3(4) .
C53 C70 C19 120.1(4) .
C210 N2 C213 108.5(3) .
C210 N2 C1 109.1(3) .
C213 N2 C1 107.6(3) .
C210 N2 U1 107.1(3) .
C213 N2 U1 116.7(2) .
C1 N2 U1 107.6(2) .
C215 N3 C216 109.7(4) .
C215 N3 C20 110.7(3) .
C216 N3 C20 109.4(3) .
C215 N3 Li1 117.6(3) .
C216 N3 Li1 116.2(3) .
C20 N3 Li1 91.7(3) .
N3 C20 C60 110.5(3) .
N3 C20 Li1 52.9(3) .
C60 C20 Li1 75.5(3) .
C29 C23 C2 121.4(4) .
C29 C23 C1 121.5(4) .
C2 C23 C1 116.9(4) .
C23 C2 C30 117.5(4) .
C23 C2 U1 122.4(3) .
C30 C2 U1 118.6(3) .
N2 C1 C23 111.8(4) .
C214 C30 C2 121.2(4) .
C214 C30 C16 124.1(4) .
C2 C30 C16 114.7(3) .
C212 C29 C23 119.6(4) .
C214 C212 C29 120.6(4) .
C212 C214 C30 119.6(4) .
O2 Li1 N3 117.8(4) .
O2 Li1 C4 98.0(4) .
N3 Li1 C4 94.8(3) .
O2 Li1 C14 64.9(2) .
N3 Li1 C14 115.0(4) .
C4 Li1 C14 149.8(4) .
O2 Li1 C20 104.7(3) .
N3 Li1 C20 35.44(18) .
C4 Li1 C20 63.2(2) .
C14 Li1 C20 142.8(4) .
O2 Li1 C60 114.4(4) .
N3 Li1 C60 62.5(2) .
C4 Li1 C60 32.47(17) .
C14 Li1 C60 177.0(4) .
C20 Li1 C60 34.21(16) .
O2 Li1 C16 30.66(17) .
N3 Li1 C16 125.7(4) .
C4 Li1 C16 122.7(3) .
C14 Li1 C16 34.66(16) .
C20 Li1 C16 130.1(3) .
C60 Li1 C16 145.0(3) .
O2 Li1 U1 43.69(19) .
N3 Li1 U1 122.2(3) .
C4 Li1 U1 54.90(19) .
C14 Li1 U1 101.9(3) .
C20 Li1 U1 89.4(2) .
C60 Li1 U1 78.7(2) .
C16 Li1 U1 68.74(19) .
C80 C81 C82 104.6(5) .
C80 C80 C81 107.7(6) 3_665

loop_
_geom_bond_atom_site_label_1
_geom_bond_atom_site_label_2
_geom_bond_distance
_geom_bond_site_symmetry_2
U1 O1 2.144(3) .
U1 O2 2.253(3) .
U1 C2 2.453(4) .
U1 C24 2.557(4) .
U1 C4 2.651(4) .
U1 N2 2.734(4) .
U1 N1 2.909(3) .
U1 Li1 3.201(8) .
N1 C39 1.463(5) .
N1 C35 1.471(5) .
N1 C44 1.474(5) .
C4 C60 1.412(6) .
C4 C21 1.421(5) .
C4 Li1 2.249(9) .
C6 C61 1.389(6) .
C6 C14 1.398(6) .
C7 C26 1.391(6) .
C7 C37 1.407(6) .
O2 C16 1.438(5) .
O2 Li1 1.883(8) .
O1 C25 1.425(4) .
C14 C43 1.388(6) .
C14 C16 1.544(6) .
C14 Li1 2.424(8) .
C15 C53 1.378(6) .
C15 C45 1.407(6) .
C16 C30 1.523(6) .
C16 C45 1.539(5) .
C16 Li1 2.690(8) .
C18 C55 1.396(6) .
C18 C24 1.420(6) .
C19 C70 1.375(7) .
C19 C33 1.393(6) .
C21 C38 1.402(5) .
C21 C25 1.526(6) .
C22 C27 1.390(6) .
C22 C28 1.392(6) .
C22 C25 1.531(6) .
C24 C36 1.403(6) .
C25 C37 1.536(5) .
C26 C31 1.378(7) .
C27 C54 1.388(6) .
C28 C41 1.382(6) .
C31 C42 1.383(6) .
C32 C52 1.375(6) .
C32 C38 1.390(6) .
C33 C45 1.378(6) .
C34 C42 1.372(6) .
C34 C37 1.389(6) .
C35 C36 1.519(5) .
C36 C40 1.401(6) .
C40 C65 1.401(6) .
C41 C50 1.386(7) .
C43 C48 1.399(6) .
C48 C57 1.365(7) .
C50 C54 1.385(7) .
C52 C60 1.396(5) .
C53 C70 1.374(7) .
C55 C65 1.386(7) .
C57 C61 1.386(7) .
C60 C20 1.528(6) .
C60 Li1 2.630(9) .
N2 C210 1.482(5) .
N2 C213 1.483(5) .
N2 C1 1.487(5) .
N3 C215 1.467(5) .
N3 C216 1.467(5) .
N3 C20 1.484(5) .
N3 Li1 2.041(8) .
C20 Li1 2.559(8) .
C23 C29 1.393(6) .
C23 C2 1.399(6) .
C23 C1 1.496(6) .
C2 C30 1.403(6) .
C30 C214 1.396(6) .
C29 C212 1.382(6) .
C212 C214 1.378(6) .
C81 C80 1.472(7) .
C81 C82 1.475(7) .
C80 C80 1.406(11) 3_665
